data_4067467
loop_
_publ_author_name
'Franken, Andreas'
'McGrath, Thomas D.'
'Stone, F. Gordon A.'

_publ_section_title
;
 Toward Supramolecular Assembly of 10-Vertex {closo-2,1,10-FeC2B7}
 Clusters: Intramolecular Imidate Formation and Polymetallic, Polycluster
 Species
;
_journal_issue 10
_journal_name_full Organometallics
_journal_page_first 2234
_journal_paper_doi 10.1021/om900970x
_journal_volume 29
_journal_year 2010
_chemical_formula_sum 'C10 H13 B7 Fe N2 O3'
_chemical_formula_weight 340.74
_chemical_name_systematic
; 
 ? 
;
_space_group_IT_number 148
_symmetry_cell_setting rhombohedral
_symmetry_space_group_name_Hall '-R 3'
_symmetry_space_group_name_H-M 'R -3 :H'
_atom_sites_solution_hydrogens geom
_atom_sites_solution_primary direct
_atom_sites_solution_secondary difmap
_audit_creation_method SHELXL-97
_cell_angle_alpha 90.00
_cell_angle_beta 90.00
_cell_angle_gamma 120.00
_cell_formula_units_Z 18
_cell_length_a 27.730(2)
_cell_length_b 27.730(2)
_cell_length_c 11.6194(7)
_cell_measurement_reflns_used 7176
_cell_measurement_temperature 110(2)
_cell_measurement_theta_max 23.71
_cell_measurement_theta_min 2.44
_cell_volume 7737.7(9)
_computing_cell_refinement 'Bruker APEX2 (Bruker, 2003)'
_computing_data_collection 'Bruker APEX2 (Bruker, 2003)'
_computing_data_reduction 'Bruker APEX2 (Bruker, 2003)'
_computing_molecular_graphics 'Bruker SHELXTL (Bruker, 2001)'
_computing_publication_material 'Bruker SHELXTL (Bruker, 2001)'
_computing_structure_refinement 'Bruker SHELXTL (Bruker, 2001)'
_computing_structure_solution 'Bruker SHELXTL (Bruker, 2001)'
_diffrn_ambient_temperature 110(2)
_diffrn_measured_fraction_theta_full 0.999
_diffrn_measured_fraction_theta_max 0.997
_diffrn_measurement_device_type 'Bruker-Nonius X8 APEX CCD area detector'
_diffrn_measurement_method 'phi and omega scans'
_diffrn_radiation_monochromator graphite
_diffrn_radiation_source 'fine-focus sealed tube'
_diffrn_radiation_type MoK\a
_diffrn_radiation_wavelength 0.71073
_diffrn_reflns_av_R_equivalents 0.0543
_diffrn_reflns_av_sigmaI/netI 0.0309
_diffrn_reflns_limit_h_max 33
_diffrn_reflns_limit_h_min -33
_diffrn_reflns_limit_k_max 32
_diffrn_reflns_limit_k_min -33
_diffrn_reflns_limit_l_max 13
_diffrn_reflns_limit_l_min -13
_diffrn_reflns_number 30774
_diffrn_reflns_theta_full 25.00
_diffrn_reflns_theta_max 25.40
_diffrn_reflns_theta_min 1.47
_exptl_absorpt_coefficient_mu 0.883
_exptl_absorpt_correction_T_max 0.9383
_exptl_absorpt_correction_T_min 0.8797
_exptl_absorpt_correction_type multi-scan
_exptl_absorpt_process_details 'SADABS (Bruker, 2003)'
_exptl_crystal_colour orange
_exptl_crystal_density_diffrn 1.316
_exptl_crystal_density_method 'not measured'
_exptl_crystal_description fragment
_exptl_crystal_F_000 3096
_exptl_crystal_size_max 0.15
_exptl_crystal_size_mid 0.09
_exptl_crystal_size_min 0.07
_refine_diff_density_max 0.474
_refine_diff_density_min -0.253
_refine_diff_density_rms 0.053
_refine_ls_extinction_method none
_refine_ls_goodness_of_fit_ref 1.049
_refine_ls_hydrogen_treatment mixed
_refine_ls_matrix_type full
_refine_ls_number_parameters 211
_refine_ls_number_reflns 3160
_refine_ls_number_restraints 0
_refine_ls_restrained_S_all 1.049
_refine_ls_R_factor_all 0.0531
_refine_ls_R_factor_gt 0.0379
_refine_ls_shift/su_max 0.000
_refine_ls_shift/su_mean 0.000
_refine_ls_structure_factor_coef Fsqd
_refine_ls_weighting_details 'calc w=1/[\s^2^(Fo^2^)+(0.0521P)^2^+5.5739P] where P=(Fo^2^+2Fc^2^)/3'
_refine_ls_weighting_scheme calc
_refine_ls_wR_factor_gt 0.0923
_refine_ls_wR_factor_ref 0.0979
_reflns_number_gt 2483
_reflns_number_total 3160
_reflns_threshold_expression >2sigma(I)
_cod_data_source_file om900970x_si_001.cif
_cod_data_source_block 3i
_cod_original_sg_symbol_H-M R-3
_cod_database_code 4067467

loop_
_symmetry_equiv_pos_as_xyz
'x, y, z'
'-y, x-y, z'
'-x+y, -x, z'
'x+2/3, y+1/3, z+1/3'
'-y+2/3, x-y+1/3, z+1/3'
'-x+y+2/3, -x+1/3, z+1/3'
'x+1/3, y+2/3, z+2/3'
'-y+1/3, x-y+2/3, z+2/3'
'-x+y+1/3, -x+2/3, z+2/3'
'-x, -y, -z'
'y, -x+y, -z'
'x-y, x, -z'
'-x+2/3, -y+1/3, -z+1/3'
'y+2/3, -x+y+1/3, -z+1/3'
'x-y+2/3, x+1/3, -z+1/3'
'-x+1/3, -y+2/3, -z+2/3'
'y+1/3, -x+y+2/3, -z+2/3'
'x-y+1/3, x+2/3, -z+2/3'

loop_
_atom_site_label
_atom_site_type_symbol
_atom_site_fract_x
_atom_site_fract_y
_atom_site_fract_z
_atom_site_U_iso_or_equiv
_atom_site_adp_type
_atom_site_occupancy
_atom_site_symmetry_multiplicity
_atom_site_calc_flag
_atom_site_refinement_flags
C1 C 0.07906(10) 0.25422(10) 0.1441(2) 0.0378(6) Uani 1 1 d .
O1 O 0.12466(6) 0.29658(7) 0.08088(15) 0.0398(4) Uani 1 1 d .
C2 C 0.17098(9) 0.29533(10) 0.1044(2) 0.0306(5) Uani 1 1 d .
N1 N 0.16736(8) 0.25843(8) 0.17386(17) 0.0319(5) Uani 1 1 d .
H1 H 0.1962(11) 0.2567(10) 0.189(2) 0.038 Uiso 1 1 d .
Fe2 Fe 0.095471(14) 0.209806(14) 0.24463(3) 0.03390(14) Uani 1 1 d .
B3 B 0.05985(13) 0.26402(14) 0.2677(3) 0.0461(8) Uani 1 1 d .
H3 H 0.0822 0.3042 0.3165 0.055 Uiso 1 1 calc R
B4 B 0.01937(13) 0.24765(16) 0.1310(3) 0.0563(10) Uani 1 1 d .
H4 H 0.0105 0.2747 0.0733 0.068 Uiso 1 1 calc R
B5 B 0.03805(13) 0.19313(14) 0.0966(3) 0.0474(8) Uani 1 1 d .
H5 H 0.0430 0.1773 0.0113 0.057 Uiso 1 1 calc R
B6 B 0.02393(13) 0.19713(14) 0.3439(3) 0.0461(8) Uani 1 1 d .
H6 H 0.0293 0.1942 0.4387 0.055 Uiso 1 1 calc R
B7 B -0.01531(14) 0.22433(17) 0.2682(4) 0.0618(10) Uani 1 1 d .
H7 H -0.0399 0.2429 0.3041 0.074 Uiso 1 1 calc R
B8 B -0.03006(13) 0.17477(16) 0.1485(3) 0.0602(10) Uani 1 1 d .
H8 H -0.0667 0.1538 0.0891 0.072 Uiso 1 1 calc R
B9 B 0.00897(14) 0.14646(14) 0.2208(3) 0.0482(8) Uani 1 1 d .
H9 H 0.0028 0.1034 0.2181 0.058 Uiso 1 1 calc R
C10 C -0.03433(11) 0.15989(13) 0.2815(3) 0.0547(8) Uani 1 1 d .
H10 H -0.0713 0.1295 0.3243 0.066 Uiso 1 1 calc R
C3 C 0.22135(9) 0.33800(9) 0.0449(2) 0.0308(5) Uani 1 1 d .
C4 C 0.27329(10) 0.34898(11) 0.0807(2) 0.0402(6) Uani 1 1 d .
H4A H 0.2773 0.3300 0.1447 0.048 Uiso 1 1 calc R
C5 C 0.31931(11) 0.38829(11) 0.0212(3) 0.0460(7) Uani 1 1 d .
H5A H 0.3551 0.3963 0.0470 0.055 Uiso 1 1 calc R
N6 N 0.31654(9) 0.41554(9) -0.0701(2) 0.0449(6) Uani 1 1 d .
C7 C 0.26646(11) 0.40527(11) -0.1024(2) 0.0477(7) Uani 1 1 d .
H7A H 0.2638 0.4249 -0.1669 0.057 Uiso 1 1 calc R
C8 C 0.21799(10) 0.36757(11) -0.0473(2) 0.0405(6) Uani 1 1 d .
H8A H 0.1830 0.3621 -0.0723 0.049 Uiso 1 1 calc R
C21 C 0.12458(13) 0.22552(13) 0.3845(3) 0.0525(8) Uani 1 1 d .
O21 O 0.14404(10) 0.23879(12) 0.47449(19) 0.0800(8) Uani 1 1 d .
C22 C 0.10357(13) 0.15042(13) 0.2336(3) 0.0637(9) Uani 1 1 d .
O22 O 0.10897(12) 0.11250(10) 0.2247(3) 0.1105(11) Uani 1 1 d .

loop_
_atom_site_aniso_label
_atom_site_aniso_U_11
_atom_site_aniso_U_22
_atom_site_aniso_U_33
_atom_site_aniso_U_23
_atom_site_aniso_U_13
_atom_site_aniso_U_12
C1 0.0258(12) 0.0375(14) 0.0487(16) 0.0130(12) 0.0040(11) 0.0147(11)
O1 0.0235(8) 0.0384(10) 0.0568(11) 0.0193(8) 0.0037(8) 0.0150(8)
C2 0.0290(12) 0.0320(13) 0.0337(13) -0.0019(10) -0.0007(10) 0.0175(11)
N1 0.0287(11) 0.0321(11) 0.0383(12) 0.0028(9) 0.0009(9) 0.0178(9)
Fe2 0.0329(2) 0.0325(2) 0.0384(2) 0.00673(15) 0.00514(15) 0.01790(17)
B3 0.0362(17) 0.0469(18) 0.063(2) 0.0038(16) 0.0061(15) 0.0267(15)
B4 0.0280(16) 0.063(2) 0.075(2) 0.0252(19) 0.0038(16) 0.0209(16)
B5 0.0376(17) 0.0483(19) 0.0413(18) 0.0091(14) -0.0011(14) 0.0102(15)
B6 0.0384(17) 0.054(2) 0.0460(19) 0.0070(15) 0.0085(14) 0.0234(15)
B7 0.0395(19) 0.074(3) 0.078(3) 0.017(2) 0.0152(18) 0.0330(19)
B8 0.0291(17) 0.071(2) 0.060(2) 0.0197(19) -0.0025(15) 0.0091(17)
B9 0.0456(19) 0.0447(18) 0.0427(19) 0.0077(14) 0.0057(14) 0.0137(15)
C10 0.0324(15) 0.0620(19) 0.0560(19) 0.0157(15) 0.0087(13) 0.0135(14)
C3 0.0265(12) 0.0297(12) 0.0354(13) -0.0010(10) 0.0031(10) 0.0135(10)
C4 0.0327(14) 0.0427(15) 0.0474(16) 0.0051(12) 0.0019(12) 0.0204(12)
C5 0.0276(13) 0.0477(16) 0.0632(19) 0.0022(14) 0.0031(12) 0.0191(12)
N6 0.0313(12) 0.0426(13) 0.0546(15) 0.0054(11) 0.0114(10) 0.0138(10)
C7 0.0405(16) 0.0477(16) 0.0489(17) 0.0142(13) 0.0059(13) 0.0176(13)
C8 0.0310(14) 0.0413(15) 0.0462(15) 0.0070(12) 0.0010(11) 0.0159(12)
C21 0.0501(18) 0.070(2) 0.0450(19) 0.0150(15) 0.0069(14) 0.0359(16)
O21 0.0760(17) 0.122(2) 0.0456(14) 0.0048(14) -0.0096(12) 0.0523(16)
C22 0.0531(19) 0.0392(17) 0.100(3) 0.0158(17) 0.0204(18) 0.0237(15)
O22 0.096(2) 0.0507(15) 0.198(3) 0.0200(18) 0.041(2) 0.0472(15)

loop_
_atom_type_symbol
_atom_type_description
_atom_type_scat_dispersion_real
_atom_type_scat_dispersion_imag
_atom_type_scat_source
C C 0.0033 0.0016 'International Tables Vol C Tables 4.2.6.8 and 6.1.1.4'
H H 0.0000 0.0000 'International Tables Vol C Tables 4.2.6.8 and 6.1.1.4'
B B 0.0013 0.0007 'International Tables Vol C Tables 4.2.6.8 and 6.1.1.4'
Fe Fe 0.3463 0.8444 'International Tables Vol C Tables 4.2.6.8 and 6.1.1.4'
N N 0.0061 0.0033 'International Tables Vol C Tables 4.2.6.8 and 6.1.1.4'
O O 0.0106 0.0060 'International Tables Vol C Tables 4.2.6.8 and 6.1.1.4'

loop_
_geom_angle_atom_site_label_1
_geom_angle_atom_site_label_2
_geom_angle_atom_site_label_3
_geom_angle
O1 C1 B4 119.5(2)
O1 C1 B5 124.4(2)
B4 C1 B5 72.2(2)
O1 C1 B3 123.7(2)
B4 C1 B3 71.8(2)
B5 C1 B3 111.7(2)
O1 C1 Fe2 116.57(15)
B4 C1 Fe2 123.95(19)
B5 C1 Fe2 78.47(15)
B3 C1 Fe2 76.57(15)
C2 O1 C1 110.04(17)
N1 C2 O1 117.6(2)
N1 C2 C3 127.4(2)
O1 C2 C3 115.0(2)
C2 N1 Fe2 117.98(17)
C2 N1 H1 119.1(18)
Fe2 N1 H1 122.9(17)
C21 Fe2 C22 92.36(16)
C21 Fe2 C1 129.00(13)
C22 Fe2 C1 137.36(15)
C21 Fe2 N1 91.97(11)
C22 Fe2 N1 92.94(12)
C1 Fe2 N1 77.67(9)
C21 Fe2 B6 79.56(13)
C22 Fe2 B6 114.74(13)
C1 Fe2 B6 86.34(11)
N1 Fe2 B6 151.16(11)
C21 Fe2 B9 120.02(13)
C22 Fe2 B9 80.86(14)
C1 Fe2 B9 85.44(12)
N1 Fe2 B9 147.47(11)
B6 Fe2 B9 51.99(13)
C21 Fe2 B3 91.45(14)
C22 Fe2 B3 162.96(13)
C1 Fe2 B3 45.36(12)
N1 Fe2 B3 103.52(10)
B6 Fe2 B3 49.85(12)
B9 Fe2 B3 82.86(13)
C21 Fe2 B5 161.84(13)
C22 Fe2 B5 99.22(16)
C1 Fe2 B5 44.47(11)
N1 Fe2 B5 101.29(10)
B6 Fe2 B5 82.89(13)
B9 Fe2 B5 49.28(11)
B3 Fe2 B5 73.52(13)
C1 B3 B7 106.2(3)
C1 B3 B6 108.6(2)
B7 B3 B6 60.32(19)
C1 B3 B4 53.55(17)
B7 B3 B4 58.90(19)
B6 B3 B4 102.0(2)
C1 B3 Fe2 58.07(13)
B7 B3 Fe2 111.2(2)
B6 B3 Fe2 64.44(14)
B4 B3 Fe2 98.74(19)
C1 B3 H3 123.8
B7 B3 H3 120.1
B6 B3 H3 120.7
B4 B3 H3 129.8
Fe2 B3 H3 121.9
C1 B4 B8 106.5(3)
C1 B4 B7 107.2(2)
B8 B4 B7 61.8(2)
C1 B4 B3 54.65(17)
B8 B4 B3 101.8(2)
B7 B4 B3 58.91(19)
C1 B4 B5 54.26(17)
B8 B4 B5 58.62(19)
B7 B4 B5 102.3(2)
B3 B4 B5 90.2(2)
C1 B4 H4 123.2
B8 B4 H4 121.4
B7 B4 H4 120.8
B3 B4 H4 130.8
B5 B4 H4 130.9
C1 B5 B8 106.0(3)
C1 B5 B9 107.8(2)
B8 B5 B9 60.45(19)
C1 B5 B4 53.53(17)
B8 B5 B4 58.70(19)
B9 B5 B4 101.5(2)
C1 B5 Fe2 57.06(13)
B8 B5 Fe2 109.9(2)
B9 B5 Fe2 63.62(14)
B4 B5 Fe2 97.18(18)
C1 B5 H5 124.2
B8 B5 H5 120.2
B9 B5 H5 121.1
B4 B5 H5 130.1
Fe2 B5 H5 123.3
C10 B6 B7 55.1(2)
C10 B6 B3 107.3(2)
B7 B6 B3 59.04(18)
C10 B6 B9 53.25(19)
B7 B6 B9 89.3(2)
B3 B6 B9 101.0(2)
C10 B6 Fe2 114.4(2)
B7 B6 Fe2 111.22(19)
B3 B6 Fe2 65.72(14)
B9 B6 Fe2 64.06(14)
C10 B6 H6 122.1
B7 B6 H6 129.2
B3 B6 H6 121.5
B9 B6 H6 132.5
Fe2 B6 H6 113.0
C10 B7 B4 107.8(3)
C10 B7 B3 108.5(2)
B4 B7 B3 62.19(19)
C10 B7 B6 54.85(19)
B4 B7 B6 104.6(2)
B3 B7 B6 60.64(18)
C10 B7 B8 54.2(2)
B4 B7 B8 58.9(2)
B3 B7 B8 102.1(2)
B6 B7 B8 90.7(2)
C10 B7 H7 122.8
B4 B7 H7 120.1
B3 B7 H7 120.2
B6 B7 H7 129.4
B8 B7 H7 131.4
C10 B8 B5 109.4(2)
C10 B8 B4 108.5(3)
B5 B8 B4 62.69(19)
C10 B8 B9 54.88(18)
B5 B8 B9 60.79(18)
B4 B8 B9 104.6(2)
C10 B8 B7 54.7(2)
B5 B8 B7 103.4(2)
B4 B8 B7 59.3(2)
B9 B8 B7 90.9(2)
C10 B8 H8 122.3
B5 B8 H8 119.5
B4 B8 H8 119.8
B9 B8 H8 129.6
B7 B8 H8 130.9
C10 B9 B8 54.9(2)
C10 B9 B5 107.5(2)
B8 B9 B5 58.76(18)
C10 B9 B6 53.40(18)
B8 B9 B6 89.2(2)
B5 B9 B6 102.4(2)
C10 B9 Fe2 114.4(2)
B8 B9 Fe2 111.31(19)
B5 B9 Fe2 67.10(14)
B6 B9 Fe2 63.95(13)
C10 B9 H9 122.2
B8 B9 H9 129.6
B5 B9 H9 120.6
B6 B9 H9 132.1
Fe2 B9 H9 112.6
B8 C10 B9 70.3(2)
B8 C10 B6 110.8(2)
B9 C10 B6 73.4(2)
B8 C10 B7 71.1(2)
B9 C10 B7 110.7(2)
B6 C10 B7 70.0(2)
B8 C10 H10 125.1
B9 C10 H10 124.0
B6 C10 H10 124.1
B7 C10 H10 125.3
C4 C3 C8 118.4(2)
C4 C3 C2 120.1(2)
C8 C3 C2 121.4(2)
C3 C4 C5 118.4(2)
C3 C4 H4A 120.8
C5 C4 H4A 120.8
N6 C5 C4 123.8(2)
N6 C5 H5A 118.1
C4 C5 H5A 118.1
C7 N6 C5 117.2(2)
N6 C7 C8 123.4(3)
N6 C7 H7A 118.3
C8 C7 H7A 118.3
C7 C8 C3 118.7(2)
C7 C8 H8A 120.6
C3 C8 H8A 120.6
O21 C21 Fe2 176.1(3)
O22 C22 Fe2 178.9(3)

loop_
_geom_bond_atom_site_label_1
_geom_bond_atom_site_label_2
_geom_bond_distance
C1 O1 1.426(3)
C1 B4 1.579(4)
C1 B5 1.594(4)
C1 B3 1.601(4)
C1 Fe2 1.910(2)
O1 C2 1.330(3)
C2 N1 1.267(3)
C2 C3 1.475(3)
N1 Fe2 1.944(2)
N1 H1 0.84(3)
Fe2 C21 1.769(3)
Fe2 C22 1.774(3)
Fe2 B6 2.166(3)
Fe2 B9 2.169(3)
Fe2 B3 2.189(3)
Fe2 B5 2.230(3)
B3 B7 1.806(5)
B3 B6 1.836(5)
B3 B4 1.865(5)
B3 H3 1.1200
B4 B8 1.798(5)
B4 B7 1.806(5)
B4 B5 1.870(5)
B4 H4 1.1200
B5 B8 1.797(5)
B5 B9 1.835(4)
B5 H5 1.1200
B6 C10 1.592(4)
B6 B7 1.830(5)
B6 B9 1.900(5)
B6 H6 1.1200
B7 C10 1.598(5)
B7 B8 1.851(6)
B7 H7 1.1200
B8 C10 1.588(4)
B8 B9 1.828(5)
B8 H8 1.1200
B9 C10 1.589(5)
B9 H9 1.1200
C10 H10 1.0699
C3 C4 1.379(3)
C3 C8 1.380(3)
C4 C5 1.380(4)
C4 H4A 0.9500
C5 N6 1.326(3)
C5 H5A 0.9500
N6 C7 1.325(3)
C7 C8 1.380(4)
C7 H7A 0.9500
C8 H8A 0.9500
C21 O21 1.150(3)
C22 O22 1.139(3)

loop_
_geom_hbond_atom_site_label_D
_geom_hbond_atom_site_label_H
_geom_hbond_atom_site_label_A
_geom_hbond_distance_DH
_geom_hbond_distance_HA
_geom_hbond_distance_DA
_geom_hbond_angle_DHA
_geom_hbond_site_symmetry_A
N1 H1 N6 0.84(3) 2.10(3) 2.911(3) 163(2) 5
